data_2204417
loop_
_publ_author_name
'Lee, Hon Man'
'Chiu, Pei Ling'

_publ_section_title
;Dichloro{1-[2-(diphenylphosphino-\k<i>P</i>)ethyl]-1,3-dihydro-3-(2,4,6-trimethylphenyl)-2<i>H</i>-imidazol-2-ylidene-\k<i>C</i>}palladium(II)
 diethyl ether solvate
;
_journal_issue 10
_journal_name_full 'Acta Crystallographica Section E'
_journal_page_first m1473
_journal_page_last m1474
_journal_paper_doi 10.1107/S1600536804023086
_journal_volume 60
_journal_year 2004
_chemical_formula_iupac '[PdCl~2~(C~26~H~27~N~2~P)].C~4~H~10~O'
_chemical_formula_moiety 'C26 H27 Cl2 N2 P Pd, C4 H10 O'
_chemical_formula_sum 'C30 H37 Cl2 N2 O P Pd'
_chemical_formula_weight 649.89
_chemical_name_systematic
;
Dichloro{1-[2-(diphenylphosphino-\kP)ethyl]-1,3-dihydro-3-(2,4,6-
trimethylphenyl)-2H-imidazol-2-ylidene-\kC}palladium(II)
diethyl ether solvate
;
_space_group_IT_number 14
_symmetry_cell_setting monoclinic
_symmetry_space_group_name_Hall '-P 2ybc'
_symmetry_space_group_name_H-M 'P 1 21/c 1'
_atom_sites_solution_hydrogens geom
_atom_sites_solution_primary direct
_atom_sites_solution_secondary difmap
_cell_angle_alpha 90.00
_cell_angle_beta 95.01(4)
_cell_angle_gamma 90.00
_cell_formula_units_Z 4
_cell_length_a 13.046(5)
_cell_length_b 14.242(6)
_cell_length_c 16.289(7)
_cell_measurement_reflns_used 926
_cell_measurement_temperature 150(2)
_cell_measurement_theta_max 26.9
_cell_measurement_theta_min 2.9
_cell_volume 3015(2)
_computing_cell_refinement 'SAINT (Bruker, 2001)'
_computing_data_collection 'SMART (Bruker, 2001)'
_computing_data_reduction SAINT
_computing_molecular_graphics SHELXTL
_computing_publication_material SHELXTL
_computing_structure_refinement SHELXTL
_computing_structure_solution 'SHELXTL (Sheldrick, 1998)'
_diffrn_ambient_temperature 150(2)
_diffrn_measured_fraction_theta_full 0.988
_diffrn_measured_fraction_theta_max 0.988
_diffrn_measurement_device_type 'Bruker SMART 1000'
_diffrn_measurement_method \w
_diffrn_radiation_monochromator graphite
_diffrn_radiation_type MoK\a
_diffrn_radiation_wavelength 0.71073
_diffrn_reflns_av_R_equivalents 0.0325
_diffrn_reflns_av_sigmaI/netI 0.0304
_diffrn_reflns_limit_h_max 16
_diffrn_reflns_limit_h_min -16
_diffrn_reflns_limit_k_max 18
_diffrn_reflns_limit_k_min -18
_diffrn_reflns_limit_l_max 20
_diffrn_reflns_limit_l_min -20
_diffrn_reflns_number 29264
_diffrn_reflns_theta_full 27.51
_diffrn_reflns_theta_max 27.51
_diffrn_reflns_theta_min 1.57
_diffrn_standards_number 0
_exptl_absorpt_coefficient_mu 0.871
_exptl_absorpt_correction_T_max 0.9496
_exptl_absorpt_correction_T_min 0.7445
_exptl_absorpt_correction_type multi-scan
_exptl_absorpt_process_details '(SADABS, Sheldrick, 2002)'
_exptl_crystal_colour colorless
_exptl_crystal_density_diffrn 1.432
_exptl_crystal_density_method 'not measured'
_exptl_crystal_description plate
_exptl_crystal_F_000 1336
_exptl_crystal_size_max 0.36
_exptl_crystal_size_mid 0.30
_exptl_crystal_size_min 0.06
_refine_diff_density_max 0.766
_refine_diff_density_min -0.395
_refine_ls_extinction_method none
_refine_ls_goodness_of_fit_ref 1.009
_refine_ls_hydrogen_treatment constr
_refine_ls_matrix_type full
_refine_ls_number_parameters 337
_refine_ls_number_reflns 6845
_refine_ls_number_restraints 0
_refine_ls_restrained_S_all 1.009
_refine_ls_R_factor_all 0.0485
_refine_ls_R_factor_gt 0.0312
_refine_ls_shift/su_max 0.002
_refine_ls_shift/su_mean 0.000
_refine_ls_structure_factor_coef Fsqd
_refine_ls_weighting_details 'calc w = 1/[\s^2^(Fo^2^)+(0.0382P)^2^+2.9149P] where P = (Fo^2^+2Fc^2^)/3'
_refine_ls_weighting_scheme calc
_refine_ls_wR_factor_gt 0.0704
_refine_ls_wR_factor_ref 0.0803
_reflns_number_gt 5422
_reflns_number_total 6845
_reflns_threshold_expression I>2\s
_cod_data_source_file ww6283.cif
_cod_data_source_block I
_cod_original_sg_symbol_H-M 'P 21/c'
_cod_database_code 2204417
_cod_database_fobs_code 2204417

loop_
_symmetry_equiv_pos_as_xyz
'x, y, z'
'-x, y+1/2, -z+1/2'
'-x, -y, -z'
'x, -y-1/2, z-1/2'

loop_
_atom_site_label
_atom_site_fract_x
_atom_site_fract_y
_atom_site_fract_z
_atom_site_U_iso_or_equiv
_atom_site_adp_type
_atom_site_calc_flag
_atom_site_refinement_flags
_atom_site_occupancy
_atom_site_type_symbol
Pd1 0.665252(14) 0.299890(13) 0.586263(11) 0.01938(6) Uani d . 1 Pd
Cl1 0.55560(5) 0.26500(5) 0.46796(4) 0.02935(15) Uani d . 1 Cl
Cl2 0.80903(5) 0.31548(5) 0.50780(4) 0.02943(15) Uani d . 1 Cl
O1 1.01978(19) 0.59153(19) 0.83998(16) 0.0575(7) Uani d . 1 O
N1 0.75297(16) 0.29443(14) 0.76301(13) 0.0228(4) Uani d . 1 N
N2 0.80588(16) 0.41746(14) 0.70340(13) 0.0223(4) Uani d . 1 N
P1 0.53425(5) 0.26267(5) 0.65918(4) 0.02155(14) Uani d . 1 P
C1 0.74666(19) 0.34006(17) 0.68978(15) 0.0209(5) Uani d . 1 C
C2 0.8164(2) 0.34127(19) 0.82175(16) 0.0271(6) Uani d . 1 C
H2A 0.8330 0.3226 0.8773 0.033 Uiso calc R 1 H
C3 0.8501(2) 0.41856(19) 0.78480(16) 0.0271(6) Uani d . 1 C
H3A 0.8953 0.4650 0.8093 0.033 Uiso calc R 1 H
C4 0.6883(2) 0.21399(18) 0.78122(16) 0.0276(6) Uani d . 1 C
H4A 0.7051 0.1936 0.8389 0.033 Uiso calc R 1 H
H4B 0.7019 0.1609 0.7445 0.033 Uiso calc R 1 H
C5 0.5755(2) 0.2420(2) 0.76832(16) 0.0280(6) Uani d . 1 C
H5A 0.5645 0.2999 0.8001 0.034 Uiso calc R 1 H
H5B 0.5327 0.1917 0.7896 0.034 Uiso calc R 1 H
C6 0.8203(2) 0.49480(17) 0.64764(15) 0.0230(5) Uani d . 1 C
C7 0.7394(2) 0.55752(18) 0.62930(16) 0.0274(6) Uani d . 1 C
C8 0.7580(2) 0.63418(19) 0.57958(17) 0.0313(6) Uani d . 1 C
H8A 0.7039 0.6775 0.5655 0.038 Uiso calc R 1 H
C9 0.8533(2) 0.6490(2) 0.54994(18) 0.0353(7) Uani d . 1 C
C10 0.9316(2) 0.58568(19) 0.57066(17) 0.0319(6) Uani d . 1 C
H10A 0.9972 0.5960 0.5511 0.038 Uiso calc R 1 H
C11 0.9173(2) 0.50728(18) 0.61938(16) 0.0260(5) Uani d . 1 C
C12 0.6364(2) 0.5466(2) 0.66253(19) 0.0362(7) Uani d . 1 C
H12A 0.5896 0.5954 0.6390 0.054 Uiso calc R 1 H
H12B 0.6442 0.5528 0.7227 0.054 Uiso calc R 1 H
H12C 0.6081 0.4846 0.6476 0.054 Uiso calc R 1 H
C13 1.0037(2) 0.4394(2) 0.64114(18) 0.0331(6) Uani d . 1 C
H13A 1.0598 0.4516 0.6064 0.050 Uiso calc R 1 H
H13B 0.9787 0.3751 0.6321 0.050 Uiso calc R 1 H
H13C 1.0288 0.4475 0.6992 0.050 Uiso calc R 1 H
C14 0.8716(3) 0.7319(3) 0.4949(2) 0.0588(10) Uani d . 1 C
H14A 0.9452 0.7467 0.4987 0.088 Uiso calc R 1 H
H14B 0.8333 0.7865 0.5126 0.088 Uiso calc R 1 H
H14C 0.8480 0.7164 0.4378 0.088 Uiso calc R 1 H
C15 0.4316(2) 0.34856(18) 0.65952(17) 0.0285(6) Uani d . 1 C
C16 0.3671(2) 0.3499(2) 0.7233(2) 0.0429(8) Uani d . 1 C
H16A 0.3770 0.3060 0.7672 0.051 Uiso calc R 1 H
C17 0.2882(3) 0.4155(3) 0.7228(3) 0.0539(10) Uani d . 1 C
H17A 0.2435 0.4158 0.7658 0.065 Uiso calc R 1 H
C18 0.2748(2) 0.4802(2) 0.6598(3) 0.0528(10) Uani d . 1 C
H18A 0.2214 0.5255 0.6600 0.063 Uiso calc R 1 H
C19 0.3382(3) 0.4796(2) 0.5969(2) 0.0472(9) Uani d . 1 C
H19A 0.3285 0.5245 0.5538 0.057 Uiso calc R 1 H
C20 0.4165(2) 0.41347(19) 0.59580(19) 0.0363(7) Uani d . 1 C
H20A 0.4596 0.4126 0.5517 0.044 Uiso calc R 1 H
C21 0.4734(2) 0.15150(17) 0.62760(15) 0.0241(5) Uani d . 1 C
C22 0.5338(2) 0.0727(2) 0.62040(18) 0.0339(6) Uani d . 1 C
H22A 0.6066 0.0778 0.6288 0.041 Uiso calc R 1 H
C23 0.4888(3) -0.0141(2) 0.60091(19) 0.0391(7) Uani d . 1 C
H23A 0.5309 -0.0679 0.5962 0.047 Uiso calc R 1 H
C24 0.3841(3) -0.0221(2) 0.58862(18) 0.0382(7) Uani d . 1 C
H24A 0.3535 -0.0814 0.5754 0.046 Uiso calc R 1 H
C25 0.3233(3) 0.0559(2) 0.5955(2) 0.0428(8) Uani d . 1 C
H25A 0.2506 0.0502 0.5872 0.051 Uiso calc R 1 H
C26 0.3676(2) 0.1433(2) 0.61462(19) 0.0355(7) Uani d . 1 C
H26A 0.3252 0.1970 0.6187 0.043 Uiso calc R 1 H
C27 1.0190(3) 0.6758(3) 0.7933(3) 0.0676(12) Uani d . 1 C
H27A 1.0543 0.6654 0.7427 0.081 Uiso calc R 1 H
H27B 1.0565 0.7256 0.8260 0.081 Uiso calc R 1 H
C28 0.9116(3) 0.7060(3) 0.7709(3) 0.0635(11) Uani d . 1 C
H28A 0.9116 0.7641 0.7386 0.095 Uiso calc R 1 H
H28B 0.8773 0.7171 0.8212 0.095 Uiso calc R 1 H
H28C 0.8750 0.6568 0.7381 0.095 Uiso calc R 1 H
C29 1.1206(3) 0.5652(3) 0.8705(3) 0.0734(13) Uani d . 1 C
H29A 1.1502 0.6138 0.9091 0.088 Uiso calc R 1 H
H29B 1.1648 0.5603 0.8243 0.088 Uiso calc R 1 H
C30 1.1179(4) 0.4735(4) 0.9136(4) 0.113(2) Uani d . 1 C
H30A 1.1878 0.4559 0.9350 0.169 Uiso calc R 1 H
H30B 1.0898 0.4254 0.8749 0.169 Uiso calc R 1 H
H30C 1.0743 0.4787 0.9594 0.169 Uiso calc R 1 H

loop_
_atom_site_aniso_label
_atom_site_aniso_U_11
_atom_site_aniso_U_22
_atom_site_aniso_U_33
_atom_site_aniso_U_12
_atom_site_aniso_U_13
_atom_site_aniso_U_23
Pd1 0.02417(10) 0.02036(10) 0.01378(10) 0.00013(8) 0.00260(7) 0.00053(7)
Cl1 0.0381(4) 0.0327(3) 0.0166(3) -0.0059(3) -0.0007(3) -0.0015(2)
Cl2 0.0289(3) 0.0389(4) 0.0215(3) -0.0007(3) 0.0082(2) -0.0017(3)
O1 0.0495(15) 0.0637(16) 0.0580(16) -0.0149(13) -0.0036(12) -0.0034(13)
N1 0.0251(11) 0.0262(11) 0.0171(10) 0.0023(9) 0.0017(8) 0.0020(8)
N2 0.0216(11) 0.0258(11) 0.0192(11) -0.0004(8) 0.0006(8) 0.0005(8)
P1 0.0238(3) 0.0228(3) 0.0182(3) -0.0014(3) 0.0029(2) -0.0007(2)
C1 0.0222(12) 0.0241(12) 0.0167(12) 0.0028(10) 0.0041(9) 0.0004(9)
C2 0.0281(14) 0.0333(14) 0.0190(13) 0.0024(11) -0.0027(10) 0.0004(11)
C3 0.0251(13) 0.0323(14) 0.0232(13) -0.0010(11) -0.0019(10) -0.0033(11)
C4 0.0362(15) 0.0266(13) 0.0201(13) -0.0019(11) 0.0022(11) 0.0049(10)
C5 0.0312(14) 0.0345(14) 0.0188(13) -0.0057(11) 0.0047(11) -0.0006(11)
C6 0.0262(13) 0.0220(12) 0.0206(13) -0.0025(10) 0.0006(10) -0.0013(10)
C7 0.0300(14) 0.0281(13) 0.0232(13) 0.0011(11) -0.0025(11) -0.0042(11)
C8 0.0378(16) 0.0258(13) 0.0294(15) 0.0066(12) -0.0025(12) 0.0002(11)
C9 0.0487(18) 0.0289(14) 0.0287(15) -0.0004(13) 0.0055(13) 0.0031(12)
C10 0.0354(16) 0.0327(15) 0.0283(15) -0.0040(12) 0.0070(12) 0.0021(12)
C11 0.0262(14) 0.0279(13) 0.0237(13) -0.0006(11) 0.0005(10) -0.0015(10)
C12 0.0289(15) 0.0359(15) 0.0440(18) 0.0079(12) 0.0037(13) -0.0001(13)
C13 0.0232(14) 0.0367(15) 0.0397(17) 0.0006(11) 0.0044(12) 0.0045(13)
C14 0.076(3) 0.0449(19) 0.059(2) 0.0109(19) 0.023(2) 0.0221(18)
C15 0.0257(14) 0.0260(13) 0.0335(15) -0.0015(11) 0.0014(11) -0.0101(11)
C16 0.0357(17) 0.0428(18) 0.052(2) -0.0013(14) 0.0145(15) -0.0080(15)
C17 0.0329(18) 0.053(2) 0.078(3) -0.0020(16) 0.0194(17) -0.027(2)
C18 0.0266(17) 0.0365(18) 0.093(3) 0.0028(13) -0.0057(18) -0.0269(19)
C19 0.0405(19) 0.0299(16) 0.067(2) 0.0053(13) -0.0172(17) -0.0087(15)
C20 0.0377(17) 0.0273(14) 0.0422(18) 0.0033(12) -0.0058(13) -0.0066(12)
C21 0.0327(14) 0.0237(13) 0.0161(12) -0.0057(10) 0.0028(10) 0.0012(10)
C22 0.0333(16) 0.0317(15) 0.0371(17) 0.0000(12) 0.0050(12) -0.0022(12)
C23 0.052(2) 0.0249(14) 0.0402(18) 0.0010(13) 0.0042(15) -0.0029(12)
C24 0.055(2) 0.0294(15) 0.0302(16) -0.0129(14) 0.0035(14) -0.0005(12)
C25 0.0372(17) 0.0420(18) 0.0480(19) -0.0106(14) -0.0032(14) -0.0021(15)
C26 0.0343(16) 0.0295(14) 0.0421(18) -0.0025(12) -0.0014(13) -0.0005(12)
C27 0.058(3) 0.040(2) 0.106(4) -0.0155(18) 0.017(2) -0.022(2)
C28 0.073(3) 0.055(2) 0.060(3) -0.007(2) -0.005(2) -0.0254(19)
C29 0.055(3) 0.075(3) 0.089(3) -0.008(2) -0.003(2) -0.020(3)
C30 0.100(4) 0.139(5) 0.094(4) -0.004(4) -0.025(3) 0.041(4)

loop_
_atom_type_symbol
_atom_type_description
_atom_type_scat_dispersion_real
_atom_type_scat_dispersion_imag
_atom_type_scat_source
C C 0.0033 0.0016 'International Tables Vol C Tables 4.2.6.8 and 6.1.1.4'
H H 0.0000 0.0000 'International Tables Vol C Tables 4.2.6.8 and 6.1.1.4'
N N 0.0061 0.0033 'International Tables Vol C Tables 4.2.6.8 and 6.1.1.4'
O O 0.0106 0.0060 'International Tables Vol C Tables 4.2.6.8 and 6.1.1.4'
P P 0.1023 0.0942 'International Tables Vol C Tables 4.2.6.8 and 6.1.1.4'
Cl Cl 0.1484 0.1585 'International Tables Vol C Tables 4.2.6.8 and 6.1.1.4'
Pd Pd -0.9988 1.0072 'International Tables Vol C Tables 4.2.6.8 and 6.1.1.4'

loop_
_geom_angle_atom_site_label_1
_geom_angle_atom_site_label_2
_geom_angle_atom_site_label_3
_geom_angle
C1 Pd1 P1 89.67(8)
C1 Pd1 Cl1 173.60(7)
P1 Pd1 Cl1 86.93(4)
C1 Pd1 Cl2 92.34(8)
P1 Pd1 Cl2 171.60(3)
Cl1 Pd1 Cl2 91.80(4)
C29 O1 C27 112.0(3)
C1 N1 C2 111.4(2)
C1 N1 C4 124.1(2)
C2 N1 C4 123.8(2)
C1 N2 C3 110.3(2)
C1 N2 C6 128.3(2)
C3 N2 C6 121.3(2)
C15 P1 C21 106.43(13)
C15 P1 C5 105.01(13)
C21 P1 C5 102.57(12)
C15 P1 Pd1 116.23(10)
C21 P1 Pd1 113.02(9)
C5 P1 Pd1 112.37(9)
N2 C1 N1 104.9(2)
N2 C1 Pd1 128.74(18)
N1 C1 Pd1 126.38(18)
C3 C2 N1 106.5(2)
C3 C2 H2A 126.7
N1 C2 H2A 126.7
C2 C3 N2 106.9(2)
C2 C3 H3A 126.5
N2 C3 H3A 126.5
N1 C4 C5 109.4(2)
N1 C4 H4A 109.8
C5 C4 H4A 109.8
N1 C4 H4B 109.8
C5 C4 H4B 109.8
H4A C4 H4B 108.2
C4 C5 P1 111.96(18)
C4 C5 H5A 109.2
P1 C5 H5A 109.2
C4 C5 H5B 109.2
P1 C5 H5B 109.2
H5A C5 H5B 107.9
C7 C6 C11 122.6(2)
C7 C6 N2 118.9(2)
C11 C6 N2 118.3(2)
C8 C7 C6 117.4(3)
C8 C7 C12 119.8(2)
C6 C7 C12 122.8(2)
C9 C8 C7 121.8(3)
C9 C8 H8A 119.1
C7 C8 H8A 119.1
C10 C9 C8 118.8(3)
C10 C9 C14 120.2(3)
C8 C9 C14 121.1(3)
C9 C10 C11 122.0(3)
C9 C10 H10A 119.0
C11 C10 H10A 119.0
C10 C11 C6 117.5(2)
C10 C11 C13 121.0(3)
C6 C11 C13 121.5(2)
C7 C12 H12A 109.5
C7 C12 H12B 109.5
H12A C12 H12B 109.5
C7 C12 H12C 109.5
H12A C12 H12C 109.5
H12B C12 H12C 109.5
C11 C13 H13A 109.5
C11 C13 H13B 109.5
H13A C13 H13B 109.5
C11 C13 H13C 109.5
H13A C13 H13C 109.5
H13B C13 H13C 109.5
C9 C14 H14A 109.5
C9 C14 H14B 109.5
H14A C14 H14B 109.5
C9 C14 H14C 109.5
H14A C14 H14C 109.5
H14B C14 H14C 109.5
C20 C15 C16 119.5(3)
C20 C15 P1 120.1(2)
C16 C15 P1 120.4(2)
C17 C16 C15 120.0(3)
C17 C16 H16A 120.0
C15 C16 H16A 120.0
C18 C17 C16 120.0(3)
C18 C17 H17A 120.0
C16 C17 H17A 120.0
C19 C18 C17 120.4(3)
C19 C18 H18A 119.8
C17 C18 H18A 119.8
C18 C19 C20 120.3(3)
C18 C19 H19A 119.8
C20 C19 H19A 119.8
C19 C20 C15 119.8(3)
C19 C20 H20A 120.1
C15 C20 H20A 120.1
C22 C21 C26 119.2(2)
C22 C21 P1 119.4(2)
C26 C21 P1 121.3(2)
C21 C22 C23 120.5(3)
C21 C22 H22A 119.8
C23 C22 H22A 119.8
C24 C23 C22 120.2(3)
C24 C23 H23A 119.9
C22 C23 H23A 119.9
C23 C24 C25 119.8(3)
C23 C24 H24A 120.1
C25 C24 H24A 120.1
C24 C25 C26 120.6(3)
C24 C25 H25A 119.7
C26 C25 H25A 119.7
C21 C26 C25 119.8(3)
C21 C26 H26A 120.1
C25 C26 H26A 120.1
O1 C27 C28 109.9(3)
O1 C27 H27A 109.7
C28 C27 H27A 109.7
O1 C27 H27B 109.7
C28 C27 H27B 109.7
H27A C27 H27B 108.2
C27 C28 H28A 109.5
C27 C28 H28B 109.5
H28A C28 H28B 109.5
C27 C28 H28C 109.5
H28A C28 H28C 109.5
H28B C28 H28C 109.5
O1 C29 C30 109.8(4)
O1 C29 H29A 109.7
C30 C29 H29A 109.7
O1 C29 H29B 109.7
C30 C29 H29B 109.7
H29A C29 H29B 108.2
C29 C30 H30A 109.5
C29 C30 H30B 109.5
H30A C30 H30B 109.5
C29 C30 H30C 109.5
H30A C30 H30C 109.5
H30B C30 H30C 109.5

loop_
_geom_bond_atom_site_label_1
_geom_bond_atom_site_label_2
_geom_bond_distance
Pd1 C1 1.996(3)
Pd1 P1 2.2287(11)
Pd1 Cl1 2.3505(13)
Pd1 Cl2 2.3705(12)
O1 C29 1.416(5)
O1 C27 1.421(5)
N1 C1 1.354(3)
N1 C2 1.381(3)
N1 C4 1.468(3)
N2 C1 1.353(3)
N2 C3 1.399(3)
N2 C6 1.450(3)
P1 C15 1.814(3)
P1 C21 1.825(3)
P1 C5 1.836(3)
C2 C3 1.347(4)
C2 H2A 0.9500
C3 H3A 0.9500
C4 C5 1.522(4)
C4 H4A 0.9900
C4 H4B 0.9900
C5 H5A 0.9900
C5 H5B 0.9900
C6 C7 1.395(4)
C6 C11 1.395(4)
C7 C8 1.393(4)
C7 C12 1.500(4)
C8 C9 1.390(4)
C8 H8A 0.9500
C9 C10 1.382(4)
C9 C14 1.514(4)
C10 C11 1.392(4)
C10 H10A 0.9500
C11 C13 1.503(4)
C12 H12A 0.9800
C12 H12B 0.9800
C12 H12C 0.9800
C13 H13A 0.9800
C13 H13B 0.9800
C13 H13C 0.9800
C14 H14A 0.9800
C14 H14B 0.9800
C14 H14C 0.9800
C15 C20 1.391(4)
C15 C16 1.394(4)
C16 C17 1.389(5)
C16 H16A 0.9500
C17 C18 1.379(5)
C17 H17A 0.9500
C18 C19 1.372(5)
C18 H18A 0.9500
C19 C20 1.391(4)
C19 H19A 0.9500
C20 H20A 0.9500
C21 C22 1.382(4)
C21 C26 1.383(4)
C22 C23 1.394(4)
C22 H22A 0.9500
C23 C24 1.367(4)
C23 H23A 0.9500
C24 C25 1.375(5)
C24 H24A 0.9500
C25 C26 1.396(4)
C25 H25A 0.9500
C26 H26A 0.9500
C27 C28 1.480(5)
C27 H27A 0.9900
C27 H27B 0.9900
C28 H28A 0.9800
C28 H28B 0.9800
C28 H28C 0.9800
C29 C30 1.485(7)
C29 H29A 0.9900
C29 H29B 0.9900
C30 H30A 0.9800
C30 H30B 0.9800
C30 H30C 0.9800

loop_
_geom_hbond_atom_site_label_D
_geom_hbond_atom_site_label_H
_geom_hbond_atom_site_label_A
_geom_hbond_site_symmetry_A
_geom_hbond_distance_DH
_geom_hbond_distance_HA
_geom_hbond_distance_DA
_geom_hbond_angle_DHA
C2 H2A Cl2 4_566 0.95 2.93 3.772(3) 148
C3 H3A O1 . 0.95 2.45 3.381(4) 167
C5 H5A Cl1 4_566 0.99 2.90 3.286(3) 104
